data_1576318
loop_
_publ_author_name
'Shi, Dazhen'
'Zhu, Lihan'
'Jiang, Ying'
'Wang, Simin'
'Yin, Jianjun'
'Yuan, Xiuping'
'Ma, Shucheng'
'Li, Xiaoyu'
'Sun, Jiaqiong'
'Zhang, Qian'
'Xiong, Tao'

_publ_section_title
;
 Enantioselective copper-catalysed defluorinative alkylation of
 polyfluoroarenes with alkenes and 1,3-dienes
;
_journal_name_full 'Chemical Science'
_journal_paper_doi 10.1039/D5SC08090H
_journal_year 2025
_chemical_absolute_configuration rmad
_chemical_formula_moiety 'C21 H12 F5 N O'
_chemical_formula_sum 'C21 H12 F5 N O'
_chemical_formula_weight 389.32
_space_group_crystal_system orthorhombic
_space_group_IT_number 19
_space_group_name_Hall 'P 2ac 2ab'
_space_group_name_H-M_alt 'P 21 21 21'
_atom_sites_solution_hydrogens geom
_atom_sites_solution_primary dual
_audit_creation_date 2023-07-05
_audit_creation_method
;
Olex2 1.5
(compiled 2023.03.06 svn.rbb2c1857 for OlexSys, GUI svn.r6748)
;
_audit_update_record
;
2024-08-20 deposited with the CCDC.	2025-11-17 downloaded from the CCDC.
;
_cell_angle_alpha 90
_cell_angle_beta 90
_cell_angle_gamma 90
_cell_formula_units_Z 4
_cell_length_a 5.7489(9)
_cell_length_b 15.981(3)
_cell_length_c 19.362(3)
_cell_measurement_reflns_used 9612
_cell_measurement_temperature 293.15
_cell_measurement_theta_max 63.735
_cell_measurement_theta_min 2.282
_cell_volume 1778.8(5)
_computing_cell_refinement 'SAINT V8.38A (Bruker, 2018)'
_computing_data_reduction 'SAINT V8.38A (Bruker, 2018)'
_computing_molecular_graphics 'Olex2 1.5 (Dolomanov et al., 2009)'
_computing_publication_material 'Olex2 1.5 (Dolomanov et al., 2009)'
_computing_structure_refinement 'SHELXL 2019/2 (Sheldrick, 2015)'
_computing_structure_solution 'SHELXT 2014/5 (Sheldrick, 2014)'
_diffrn_ambient_temperature 293.15
_diffrn_measured_fraction_theta_full 0.997
_diffrn_measured_fraction_theta_max 0.997
_diffrn_measurement_device_type 'Bruker APEX-II CCD'
_diffrn_radiation_type CuK\a
_diffrn_radiation_wavelength 1.54184
_diffrn_reflns_av_R_equivalents 0.0341
_diffrn_reflns_av_unetI/netI 0.0267
_diffrn_reflns_Laue_measured_fraction_full 0.997
_diffrn_reflns_Laue_measured_fraction_max 0.997
_diffrn_reflns_limit_h_max 5
_diffrn_reflns_limit_h_min -6
_diffrn_reflns_limit_k_max 18
_diffrn_reflns_limit_k_min -18
_diffrn_reflns_limit_l_max 22
_diffrn_reflns_limit_l_min -22
_diffrn_reflns_number 15788
_diffrn_reflns_point_group_measured_fraction_full 0.994
_diffrn_reflns_point_group_measured_fraction_max 0.994
_diffrn_reflns_theta_full 63.815
_diffrn_reflns_theta_max 63.815
_diffrn_reflns_theta_min 3.586
_diffrn_source_current 1.0
_diffrn_source_power 0.05
_diffrn_source_voltage 50.0
_exptl_absorpt_coefficient_mu 1.093
_exptl_absorpt_correction_T_max 0.7524
_exptl_absorpt_correction_T_min 0.5879
_exptl_absorpt_correction_type multi-scan
_exptl_absorpt_process_details
;
SADABS-2016/2 (Bruker,2016/2) was used for absorption correction.
wR2(int) was 0.1252 before and 0.0783 after correction.
The Ratio of minimum to maximum transmission is 0.7814.
The \l/2 correction factor is Not present.
;
_exptl_crystal_colour colourless
_exptl_crystal_colour_primary colourless
_exptl_crystal_density_diffrn 1.454
_exptl_crystal_description block
_exptl_crystal_F_000 792
_exptl_crystal_size_max 0.2
_exptl_crystal_size_mid 0.2
_exptl_crystal_size_min 0.2
_refine_diff_density_max 0.133
_refine_diff_density_min -0.164
_refine_diff_density_rms 0.043
_refine_ls_abs_structure_details
;
 Refined as an inversion twin.
;
_refine_ls_abs_structure_Flack -0.04(19)
_refine_ls_extinction_method none
_refine_ls_goodness_of_fit_ref 1.083
_refine_ls_hydrogen_treatment constr
_refine_ls_matrix_type full
_refine_ls_number_parameters 257
_refine_ls_number_reflns 2922
_refine_ls_number_restraints 0
_refine_ls_restrained_S_all 1.083
_refine_ls_R_factor_all 0.0399
_refine_ls_R_factor_gt 0.0341
_refine_ls_shift/su_max 0.001
_refine_ls_shift/su_mean 0.000
_refine_ls_structure_factor_coef Fsqd
_refine_ls_weighting_details 'w=1/[\s^2^(Fo^2^)+(0.0343P)^2^+0.3202P] where P=(Fo^2^+2Fc^2^)/3'
_refine_ls_weighting_scheme calc
_refine_ls_wR_factor_gt 0.0776
_refine_ls_wR_factor_ref 0.0815
_reflns_Friedel_coverage 0.694
_reflns_Friedel_fraction_full 0.991
_reflns_Friedel_fraction_max 0.991
_reflns_number_gt 2628
_reflns_number_total 2922
_reflns_threshold_expression 'I > 2\s(I)'
_cod_data_source_file d5sc08090h2.cif
_cod_data_source_block xiongt230705_1_0m_pl
_cod_database_code 1576318
_shelx_shelxl_version_number 2019/2
_shelx_space_group_comment
;
The symmetry employed for this shelxl refinement is uniquely defined
by the following loop, which should always be used as a source of
symmetry information in preference to the above space-group names.
They are only intended as comments.
;
_shelx_estimated_absorpt_t_max 0.811
_shelx_estimated_absorpt_t_min 0.811
_olex2_refinement_description
;
1. Twinned data refinement
 Scales: 1.04(19)
 -0.04(19)
2. Fixed Uiso
 At 1.2 times of:
  All C(H) groups
 At 1.5 times of:
  All C(H,H,H) groups
3.a Ternary CH refined with riding coordinates:
 C02G(H02G)
3.b Aromatic/amide H refined with riding coordinates:
 C01O(H01O), C01Q(H01Q), C01T(H01T), C023(H023), C029(H029), C02C(H02C),
 C02I(H02I), C030(H030)
3.c Idealised Me refined as rotating group:
 C02W(H02A,H02B,H02D)
;
_olex2_submission_special_instructions 'No special instructions were received'

loop_
_space_group_symop_operation_xyz
'x, y, z'
'-x+1/2, -y, z+1/2'
'x+1/2, -y+1/2, -z'
'-x, y+1/2, -z+1/2'

loop_
_atom_site_label
_atom_site_type_symbol
_atom_site_fract_x
_atom_site_fract_y
_atom_site_fract_z
_atom_site_U_iso_or_equiv
_atom_site_adp_type
_atom_site_occupancy
_atom_site_site_symmetry_order
_atom_site_calc_flag
_atom_site_refinement_flags_posn
_atom_site_refinement_flags_adp
_atom_site_refinement_flags_occupancy
_atom_site_disorder_assembly
_atom_site_disorder_group
F001 F 0.2111(3) 0.96693(11) 0.87160(8) 0.0668(6) Uani 1 1 d . . . . .
F005 F 0.1113(3) 0.96635(11) 1.00527(9) 0.0706(6) Uani 1 1 d . . . . .
F00B F 0.8980(3) 0.81482(11) 0.91778(9) 0.0692(6) Uani 1 1 d . . . . .
F00E F 0.7969(3) 0.81665(12) 1.05144(9) 0.0799(7) Uani 1 1 d . . . . .
F00N F -0.0722(5) 0.70894(15) 0.67184(11) 0.1084(9) Uani 1 1 d . . . . .
O00L O -0.0510(4) 0.87862(15) 0.65296(10) 0.0742(7) Uani 1 1 d . . . . .
N033 N 0.3426(8) 0.9008(2) 1.16020(16) 0.1025(12) Uani 1 1 d . . . . .
C00V C 0.4327(5) 0.84445(17) 0.77256(12) 0.0503(7) Uani 1 1 d . . . . .
C00W C 0.7014(5) 0.85372(16) 0.93779(14) 0.0493(7) Uani 1 1 d . . . . .
C00Z C 0.5601(4) 0.89176(16) 0.88911(13) 0.0454(7) Uani 1 1 d . . . . .
C017 C -0.0282(5) 0.87092(17) 0.58220(14) 0.0511(7) Uani 1 1 d . . . . .
C01B C 0.3609(5) 0.92894(16) 0.91486(13) 0.0481(7) Uani 1 1 d . . . . .
C01L C 0.3078(5) 0.92964(16) 0.98377(14) 0.0496(7) Uani 1 1 d . . . . .
C01O C -0.2098(5) 0.90191(18) 0.54363(16) 0.0599(8) Uani 1 1 d . . . . .
H01O H -0.337087 0.926321 0.565362 0.072 Uiso 1 1 calc R U . . .
C01Q C -0.2021(6) 0.89663(19) 0.47278(16) 0.0642(8) Uani 1 1 d . . . . .
H01Q H -0.325189 0.917047 0.446570 0.077 Uiso 1 1 calc R U . . .
C01T C 0.2780(5) 0.88321(18) 0.72827(13) 0.0527(7) Uani 1 1 d . . . . .
H01T H 0.288064 0.940664 0.721236 0.063 Uiso 1 1 calc R U . . .
C01Z C 0.4518(5) 0.89203(17) 1.03174(14) 0.0522(7) Uani 1 1 d . . . . .
C023 C 0.1624(5) 0.83592(18) 0.55089(14) 0.0545(8) Uani 1 1 d . . . . .
H023 H 0.285454 0.815731 0.577233 0.065 Uiso 1 1 calc R U . . .
C026 C 0.6510(5) 0.85400(17) 1.00716(14) 0.0526(7) Uani 1 1 d . . . . .
C027 C 0.1090(6) 0.8378(2) 0.69435(13) 0.0600(8) Uani 1 1 d . . . . .
C029 C 0.4138(7) 0.75838(18) 0.78142(15) 0.0687(9) Uani 1 1 d . . . . .
H029 H 0.517650 0.731007 0.810500 0.082 Uiso 1 1 calc R U . . .
C02C C 0.1691(6) 0.83108(18) 0.47959(14) 0.0597(8) Uani 1 1 d . . . . .
H02C H 0.297462 0.807276 0.457945 0.072 Uiso 1 1 calc R U . . .
C02G C 0.6188(5) 0.89152(18) 0.81272(13) 0.0528(7) Uani 1 1 d . . . . .
H02G H 0.763523 0.859685 0.807616 0.063 Uiso 1 1 calc R U . . .
C02I C -0.0120(6) 0.86108(18) 0.44038(16) 0.0638(9) Uani 1 1 d . . . . .
H02I H -0.006627 0.857493 0.392461 0.077 Uiso 1 1 calc R U . . .
C02U C 0.3957(7) 0.8955(2) 1.10346(16) 0.0693(9) Uani 1 1 d . . . . .
C02W C 0.6694(6) 0.98082(19) 0.78717(16) 0.0645(9) Uani 1 1 d . . . . .
H02A H 0.531927 1.014438 0.791840 0.097 Uiso 1 1 calc R U . . .
H02B H 0.715244 0.979020 0.739511 0.097 Uiso 1 1 calc R U . . .
H02D H 0.792624 1.004724 0.814195 0.097 Uiso 1 1 calc R U . . .
C02X C 0.0944(7) 0.7528(2) 0.70539(15) 0.0708(10) Uani 1 1 d . . . . .
C030 C 0.2439(8) 0.7127(2) 0.74791(16) 0.0798(12) Uani 1 1 d . . . . .
H030 H 0.232554 0.655215 0.754511 0.096 Uiso 1 1 calc R U . . .

loop_
_atom_site_aniso_label
_atom_site_aniso_U_11
_atom_site_aniso_U_22
_atom_site_aniso_U_33
_atom_site_aniso_U_23
_atom_site_aniso_U_13
_atom_site_aniso_U_12
F001 0.0565(10) 0.0847(12) 0.0591(10) 0.0000(8) -0.0089(8) 0.0242(9)
F005 0.0589(10) 0.0797(12) 0.0732(11) -0.0089(9) 0.0130(9) 0.0149(9)
F00B 0.0519(10) 0.0764(12) 0.0793(11) 0.0036(9) -0.0026(9) 0.0195(9)
F00E 0.0771(13) 0.0938(14) 0.0689(11) 0.0204(9) -0.0184(10) 0.0135(11)
F00N 0.129(2) 0.1198(18) 0.0765(13) -0.0220(12) -0.0128(14) -0.0490(17)
O00L 0.0619(13) 0.1099(18) 0.0509(12) -0.0221(11) -0.0069(10) 0.0270(13)
N033 0.134(3) 0.108(2) 0.0652(19) 0.0041(17) 0.016(2) 0.001(2)
C00V 0.0605(17) 0.0503(15) 0.0400(13) -0.0040(11) 0.0029(13) 0.0059(13)
C00W 0.0395(14) 0.0476(15) 0.0608(16) -0.0007(12) -0.0051(12) 0.0056(12)
C00Z 0.0410(14) 0.0455(14) 0.0497(14) -0.0026(11) -0.0020(12) 0.0007(12)
C017 0.0466(15) 0.0543(16) 0.0524(15) -0.0077(12) -0.0047(13) 0.0007(13)
C01B 0.0440(15) 0.0511(15) 0.0492(14) -0.0010(12) -0.0087(12) 0.0054(12)
C01L 0.0420(14) 0.0499(15) 0.0570(16) -0.0053(12) 0.0034(14) -0.0011(12)
C01O 0.0501(17) 0.0624(18) 0.0671(18) -0.0044(14) -0.0022(15) 0.0071(14)
C01Q 0.0600(18) 0.0658(18) 0.067(2) 0.0096(15) -0.0140(16) 0.0019(15)
C01T 0.0597(17) 0.0518(15) 0.0467(14) -0.0061(12) 0.0027(13) 0.0065(14)
C01Z 0.0552(17) 0.0516(15) 0.0497(15) 0.0008(12) -0.0021(13) -0.0079(14)
C023 0.0475(16) 0.0602(17) 0.0558(16) -0.0036(13) -0.0032(13) 0.0055(13)
C026 0.0518(16) 0.0536(16) 0.0523(16) 0.0086(12) -0.0125(13) -0.0005(13)
C027 0.0634(18) 0.075(2) 0.0413(14) -0.0142(14) 0.0023(14) 0.0093(17)
C029 0.105(3) 0.0536(17) 0.0470(16) 0.0015(13) -0.0074(18) 0.0051(18)
C02C 0.0635(18) 0.0591(17) 0.0565(17) -0.0028(14) 0.0120(15) 0.0048(14)
C02G 0.0519(16) 0.0566(16) 0.0500(15) 0.0004(12) 0.0017(13) 0.0081(14)
C02I 0.084(2) 0.0585(18) 0.0494(15) 0.0052(13) -0.0017(15) -0.0067(17)
C02U 0.083(2) 0.072(2) 0.0530(18) 0.0051(15) 0.0025(17) -0.0054(19)
C02W 0.0684(19) 0.0671(19) 0.0579(17) 0.0027(14) 0.0032(15) -0.0107(16)
C02X 0.089(2) 0.076(2) 0.0468(16) -0.0184(15) -0.0006(17) -0.018(2)
C030 0.133(3) 0.0545(18) 0.0519(17) -0.0036(15) -0.004(2) -0.014(2)

loop_
_atom_type_symbol
_atom_type_description
_atom_type_scat_dispersion_real
_atom_type_scat_dispersion_imag
_atom_type_scat_source
C C 0.0181 0.0091 'International Tables Vol C Tables 4.2.6.8 and 6.1.1.4'
H H 0.0000 0.0000 'International Tables Vol C Tables 4.2.6.8 and 6.1.1.4'
F F 0.0727 0.0534 'International Tables Vol C Tables 4.2.6.8 and 6.1.1.4'
N N 0.0311 0.0180 'International Tables Vol C Tables 4.2.6.8 and 6.1.1.4'
O O 0.0492 0.0322 'International Tables Vol C Tables 4.2.6.8 and 6.1.1.4'

loop_
_geom_angle_atom_site_label_1
_geom_angle_atom_site_label_2
_geom_angle_atom_site_label_3
_geom_angle
_geom_angle_site_symmetry_1
_geom_angle_site_symmetry_3
_geom_angle_publ_flag
C017 O00L C027 118.0(2) . . ?
C01T C00V C029 118.0(3) . . ?
C01T C00V C02G 123.2(2) . . ?
C029 C00V C02G 118.7(3) . . ?
F00B C00W C00Z 119.9(2) . . ?
F00B C00W C026 117.4(2) . . ?
C026 C00W C00Z 122.7(3) . . ?
C00W C00Z C02G 122.1(2) . . ?
C01B C00Z C00W 115.4(2) . . ?
C01B C00Z C02G 122.5(2) . . ?
C01O C017 O00L 115.8(2) . . ?
C023 C017 O00L 123.4(2) . . ?
C023 C017 C01O 120.9(3) . . ?
F001 C01B C00Z 120.0(2) . . ?
F001 C01B C01L 117.4(2) . . ?
C01L C01B C00Z 122.7(2) . . ?
F005 C01L C01B 119.7(2) . . ?
F005 C01L C01Z 119.1(2) . . ?
C01B C01L C01Z 121.2(2) . . ?
C017 C01O H01O 120.2 . . ?
C01Q C01O C017 119.7(3) . . ?
C01Q C01O H01O 120.2 . . ?
C01O C01Q H01Q 119.9 . . ?
C01O C01Q C02I 120.2(3) . . ?
C02I C01Q H01Q 119.9 . . ?
C00V C01T H01T 119.6 . . ?
C027 C01T C00V 120.8(3) . . ?
C027 C01T H01T 119.6 . . ?
C01L C01Z C02U 120.1(3) . . ?
C026 C01Z C01L 117.2(2) . . ?
C026 C01Z C02U 122.7(3) . . ?
C017 C023 H023 120.5 . . ?
C017 C023 C02C 119.1(3) . . ?
C02C C023 H023 120.5 . . ?
F00E C026 C00W 119.5(3) . . ?
F00E C026 C01Z 119.6(2) . . ?
C00W C026 C01Z 120.9(2) . . ?
C01T C027 O00L 119.7(3) . . ?
C02X C027 O00L 121.0(3) . . ?
C02X C027 C01T 119.2(3) . . ?
C00V C029 H029 119.3 . . ?
C030 C029 C00V 121.3(3) . . ?
C030 C029 H029 119.3 . . ?
C023 C02C H02C 119.6 . . ?
C02I C02C C023 120.7(3) . . ?
C02I C02C H02C 119.6 . . ?
C00V C02G H02G 106.8 . . ?
C00V C02G C02W 115.3(2) . . ?
C00Z C02G C00V 110.0(2) . . ?
C00Z C02G H02G 106.8 . . ?
C00Z C02G C02W 110.7(2) . . ?
C02W C02G H02G 106.8 . . ?
C01Q C02I H02I 120.3 . . ?
C02C C02I C01Q 119.4(3) . . ?
C02C C02I H02I 120.3 . . ?
N033 C02U C01Z 176.9(4) . . ?
C02G C02W H02A 109.5 . . ?
C02G C02W H02B 109.5 . . ?
C02G C02W H02D 109.5 . . ?
H02A C02W H02B 109.5 . . ?
H02A C02W H02D 109.5 . . ?
H02B C02W H02D 109.5 . . ?
F00N C02X C027 118.6(3) . . ?
C030 C02X F00N 119.8(3) . . ?
C030 C02X C027 121.5(3) . . ?
C029 C030 H030 120.5 . . ?
C02X C030 C029 119.0(3) . . ?
C02X C030 H030 120.5 . . ?

loop_
_geom_bond_atom_site_label_1
_geom_bond_atom_site_label_2
_geom_bond_distance
_geom_bond_site_symmetry_2
_geom_bond_publ_flag
F001 C01B 1.346(3) . ?
F005 C01L 1.339(3) . ?
F00B C00W 1.347(3) . ?
F00E C026 1.340(3) . ?
F00N C02X 1.353(4) . ?
O00L C017 1.382(3) . ?
O00L C027 1.383(4) . ?
N033 C02U 1.143(4) . ?
C00V C01T 1.382(4) . ?
C00V C029 1.390(4) . ?
C00V C02G 1.522(4) . ?
C00W C00Z 1.385(4) . ?
C00W C026 1.374(4) . ?
C00Z C01B 1.383(4) . ?
C00Z C02G 1.517(4) . ?
C017 C01O 1.376(4) . ?
C017 C023 1.372(4) . ?
C01B C01L 1.369(4) . ?
C01L C01Z 1.382(4) . ?
C01O H01O 0.9300 . ?
C01O C01Q 1.375(4) . ?
C01Q H01Q 0.9300 . ?
C01Q C02I 1.382(5) . ?
C01T H01T 0.9300 . ?
C01T C027 1.380(4) . ?
C01Z C026 1.381(4) . ?
C01Z C02U 1.427(4) . ?
C023 H023 0.9300 . ?
C023 C02C 1.383(4) . ?
C027 C02X 1.377(5) . ?
C029 H029 0.9300 . ?
C029 C030 1.381(5) . ?
C02C H02C 0.9300 . ?
C02C C02I 1.375(4) . ?
C02G H02G 0.9800 . ?
C02G C02W 1.538(4) . ?
C02I H02I 0.9300 . ?
C02W H02A 0.9600 . ?
C02W H02B 0.9600 . ?
C02W H02D 0.9600 . ?
C02X C030 1.352(5) . ?
C030 H030 0.9300 . ?

loop_
_geom_torsion_atom_site_label_1
_geom_torsion_atom_site_label_2
_geom_torsion_atom_site_label_3
_geom_torsion_atom_site_label_4
_geom_torsion
_geom_torsion_site_symmetry_1
_geom_torsion_site_symmetry_2
_geom_torsion_site_symmetry_3
_geom_torsion_site_symmetry_4
_geom_torsion_publ_flag
F001 C01B C01L F005 0.9(4) . . . . ?
F001 C01B C01L C01Z 179.9(2) . . . . ?
F005 C01L C01Z C026 179.2(2) . . . . ?
F005 C01L C01Z C02U -2.6(4) . . . . ?
F00B C00W C00Z C01B 179.2(2) . . . . ?
F00B C00W C00Z C02G -0.1(4) . . . . ?
F00B C00W C026 F00E 0.3(4) . . . . ?
F00B C00W C026 C01Z -179.5(2) . . . . ?
F00N C02X C030 C029 179.6(3) . . . . ?
O00L C017 C01O C01Q -179.8(3) . . . . ?
O00L C017 C023 C02C -179.9(3) . . . . ?
O00L C027 C02X F00N 3.6(4) . . . . ?
O00L C027 C02X C030 -177.3(3) . . . . ?
C00V C01T C027 O00L 176.8(2) . . . . ?
C00V C01T C027 C02X 0.4(4) . . . . ?
C00V C029 C030 C02X 0.4(5) . . . . ?
C00W C00Z C01B F001 -179.4(2) . . . . ?
C00W C00Z C01B C01L 1.1(4) . . . . ?
C00W C00Z C02G C00V 117.0(3) . . . . ?
C00W C00Z C02G C02W -114.4(3) . . . . ?
C00Z C00W C026 F00E -179.3(2) . . . . ?
C00Z C00W C026 C01Z 0.9(4) . . . . ?
C00Z C01B C01L F005 -179.6(2) . . . . ?
C00Z C01B C01L C01Z -0.6(4) . . . . ?
C017 O00L C027 C01T 106.6(3) . . . . ?
C017 O00L C027 C02X -77.0(4) . . . . ?
C017 C01O C01Q C02I -0.6(5) . . . . ?
C017 C023 C02C C02I 0.2(5) . . . . ?
C01B C00Z C02G C00V -62.2(3) . . . . ?
C01B C00Z C02G C02W 66.4(3) . . . . ?
C01B C01L C01Z C026 0.1(4) . . . . ?
C01B C01L C01Z C02U 178.3(3) . . . . ?
C01L C01Z C026 F00E 180.0(2) . . . . ?
C01L C01Z C026 C00W -0.2(4) . . . . ?
C01O C017 C023 C02C -0.8(4) . . . . ?
C01O C01Q C02I C02C 0.0(5) . . . . ?
C01T C00V C029 C030 -0.9(5) . . . . ?
C01T C00V C02G C00Z 110.3(3) . . . . ?
C01T C00V C02G C02W -15.7(4) . . . . ?
C01T C027 C02X F00N 180.0(3) . . . . ?
C01T C027 C02X C030 -1.0(5) . . . . ?
C023 C017 C01O C01Q 1.0(5) . . . . ?
C023 C02C C02I C01Q 0.2(5) . . . . ?
C026 C00W C00Z C01B -1.2(4) . . . . ?
C026 C00W C00Z C02G 179.5(2) . . . . ?
C027 O00L C017 C01O 170.6(3) . . . . ?
C027 O00L C017 C023 -10.2(4) . . . . ?
C027 C02X C030 C029 0.6(5) . . . . ?
C029 C00V C01T C027 0.5(4) . . . . ?
C029 C00V C02G C00Z -68.6(3) . . . . ?
C029 C00V C02G C02W 165.3(3) . . . . ?
C02G C00V C01T C027 -178.5(2) . . . . ?
C02G C00V C029 C030 178.1(3) . . . . ?
C02G C00Z C01B F001 -0.2(4) . . . . ?
C02G C00Z C01B C01L -179.7(3) . . . . ?
C02U C01Z C026 F00E 1.8(4) . . . . ?
C02U C01Z C026 C00W -178.4(3) . . . . ?

loop_
_twin_individual_id
_twin_individual_mass_fraction_refined
1 1.04(19)
2 -0.04(19)
